data_2223581
loop_
_publ_author_name
'Nag, Samik'
'Pal, Amlan K.'
'Hanan, Garry S.'

_publ_section_title
;
 Bis(2,2'-bipyridine)(5-isothiocyanato-1,10-phenanthroline)ruthenium(II)
 bis(hexafluoridophosphate) acetonitrile solvate
;
_journal_coeditor_code WM2252
_journal_issue 10
_journal_name_full 'Acta Crystallographica Section E'
_journal_page_first m1184
_journal_paper_doi 10.1107/S1600536809035302
_journal_volume 65
_journal_year 2009
_chemical_formula_iupac '[Ru (C10 H8 N2)2 (C13 H7 N3 S)] (P F6)2, C2 H3 N'
_chemical_formula_moiety 'C33 H23 N7 Ru S 2+, 2(F6 P -), C2 H3 N'
_chemical_formula_sum 'C35 H26 F12 N8 P2 Ru S'
_chemical_formula_weight 981.71
_chemical_name_systematic
;
Bis(2,2'-bipyridine)(5-isothiocyanato-1,10-phenanthroline)ruthenium(II)
bis(hexafluoridophosphate) acetonitrile solvate
;
_space_group_IT_number 2
_symmetry_cell_setting triclinic
_symmetry_space_group_name_Hall '-P 1'
_symmetry_space_group_name_H-M 'P -1'
_atom_sites_solution_hydrogens geom
_atom_sites_solution_primary direct
_atom_sites_solution_secondary difmap
_audit_creation_method SHELXL-97
_cell_angle_alpha 88.618(4)
_cell_angle_beta 89.704(5)
_cell_angle_gamma 72.870(4)
_cell_formula_units_Z 2
_cell_length_a 9.129(3)
_cell_length_b 12.397(4)
_cell_length_c 17.084(5)
_cell_measurement_reflns_used 32297
_cell_measurement_temperature 150
_cell_measurement_theta_max 24.92
_cell_measurement_theta_min 2.33
_cell_volume 1847.1(10)
_computing_cell_refinement 'SAINT (Bruker, 2008)'
_computing_data_collection 'APEX2 (Bruker, 2008)'
_computing_data_reduction 'SAINT (Bruker, 2008)'
_computing_molecular_graphics 'SHELXTL (Sheldrick, 2008)'
_computing_publication_material 'UdMX (Maris, 2004)'
_computing_structure_refinement 'SHELXL97 (Sheldrick, 2008)'
_computing_structure_solution 'SHELXS97 (Sheldrick, 2008)'
_diffrn_ambient_temperature 150
_diffrn_detector_area_resol_mean 8.3
_diffrn_measured_fraction_theta_full 0.999
_diffrn_measured_fraction_theta_max 0.999
_diffrn_measurement_device_type 'Bruker APEXII CCD'
_diffrn_measurement_method \w
_diffrn_radiation_monochromator Graphite
_diffrn_radiation_source 'X-ray sealed tube'
_diffrn_radiation_type MoK\a
_diffrn_radiation_wavelength 0.71073
_diffrn_reflns_av_R_equivalents 0.061
_diffrn_reflns_av_sigmaI/netI 0.0200
_diffrn_reflns_limit_h_max 10
_diffrn_reflns_limit_h_min -10
_diffrn_reflns_limit_k_max 14
_diffrn_reflns_limit_k_min -14
_diffrn_reflns_limit_l_max 20
_diffrn_reflns_limit_l_min -20
_diffrn_reflns_number 178384
_diffrn_reflns_theta_full 25.25
_diffrn_reflns_theta_max 25.25
_diffrn_reflns_theta_min 1.19
_exptl_absorpt_coefficient_mu 0.670
_exptl_absorpt_correction_T_max 0.95
_exptl_absorpt_correction_T_min 0.83
_exptl_absorpt_correction_type multi-scan
_exptl_absorpt_process_details '(SADABS; Sheldrick, 1996)'
_exptl_crystal_colour red
_exptl_crystal_density_diffrn 1.765
_exptl_crystal_density_method 'not measured'
_exptl_crystal_description block
_exptl_crystal_F_000 980
_exptl_crystal_size_max 0.24
_exptl_crystal_size_mid 0.13
_exptl_crystal_size_min 0.10
_refine_diff_density_max 1.445
_refine_diff_density_min -0.860
_refine_ls_extinction_method none
_refine_ls_goodness_of_fit_ref 1.179
_refine_ls_hydrogen_treatment constr
_refine_ls_matrix_type full
_refine_ls_number_parameters 536
_refine_ls_number_reflns 6687
_refine_ls_number_restraints 0
_refine_ls_restrained_S_all 1.179
_refine_ls_R_factor_all 0.0596
_refine_ls_R_factor_gt 0.0553
_refine_ls_shift/su_max 0.001
_refine_ls_shift/su_mean 0.000
_refine_ls_structure_factor_coef Fsqd
_refine_ls_weighting_details 'w=1/[\s^2^(Fo^2^)+(0.0708P)^2^+4.8035P] where P=(Fo^2^+2Fc^2^)/3'
_refine_ls_weighting_scheme calc
_refine_ls_wR_factor_gt 0.1491
_refine_ls_wR_factor_ref 0.1524
_reflns_number_gt 6155
_reflns_number_total 6687
_reflns_threshold_expression I>2\s(I)
_cod_data_source_file wm2252.cif
_cod_data_source_block I
_cod_depositor_comments
;
The following automatic conversions were performed:
'_symmetry_cell_setting' value 'Triclinic' changed to 'triclinic'
according to '/home/saulius/struct/CIF-dictionaries/cif_core.dic'
dictionary named 'cif_core.dic' version 2.4.1 from
2010-06-29.

'_geom_bond_publ_flag' value 'Y' changed to 'y' according to
'/home/saulius/struct/CIF-dictionaries/cif_core.dic' dictionary named
'cif_core.dic' version 2.4.1 from 2010-06-29 (6
times).

'_geom_bond_publ_flag' value 'N' changed to 'n' according to
'/home/saulius/struct/CIF-dictionaries/cif_core.dic' dictionary named
'cif_core.dic' version 2.4.1 from 2010-06-29 (63
times).

'_geom_angle_publ_flag' value 'N' changed to 'n' according to
'/home/saulius/struct/CIF-dictionaries/cif_core.dic' dictionary named
'cif_core.dic' version 2.4.1 from 2010-06-29 (116
times).

'_geom_torsion_publ_flag' value 'N' changed to 'n' according to
'/home/saulius/struct/CIF-dictionaries/cif_core.dic' dictionary named
'cif_core.dic' version 2.4.1 from 2010-06-29 (142 times).

Automatic conversion script
Id: cif_fix_enum 1527 2010-12-29 10:47:43Z saulius 

The following automatic conversions were performed:

'_symmetry_cell_setting' value 'Triclinic' changed to 'triclinic'
according to /home/saulius/struct/CIF-dictionaries/cif_core.dic
dictionary named 'cif_core.dic' version 2.4.1 from
2010-06-29.

'_geom_bond_publ_flag' value 'Y' changed to 'y'
according to /home/saulius/struct/CIF-dictionaries/cif_core.dic
dictionary named 'cif_core.dic' version 2.4.1 from 2010-06-29 (6
times).

'_geom_bond_publ_flag' value 'N' changed to 'n' according to
/home/saulius/struct/CIF-dictionaries/cif_core.dic dictionary named
'cif_core.dic' version 2.4.1 from 2010-06-29 (63
times).

'_geom_angle_publ_flag' value 'N' changed to 'n' according
to /home/saulius/struct/CIF-dictionaries/cif_core.dic dictionary
named 'cif_core.dic' version 2.4.1 from 2010-06-29 (116
times).

'_geom_torsion_publ_flag' value 'N' changed to 'n' according
to /home/saulius/struct/CIF-dictionaries/cif_core.dic dictionary
named 'cif_core.dic' version 2.4.1 from 2010-06-29 (142 times).

Automatic conversion script
Id: cif_fix_values 1715 2011-07-08 13:25:40Z adriana 
;
_cod_database_code 2223581
_cod_database_fobs_code 2223581

loop_
_symmetry_equiv_pos_as_xyz
'x, y, z'
'-x, -y, -z'

loop_
_atom_site_type_symbol
_atom_site_label
_atom_site_fract_x
_atom_site_fract_y
_atom_site_fract_z
_atom_site_U_iso_or_equiv
_atom_site_adp_type
_atom_site_calc_flag
_atom_site_refinement_flags
_atom_site_occupancy
_atom_site_disorder_assembly
_atom_site_disorder_group
Ru Ru 0.38640(4) 0.62025(3) 0.24834(2) 0.03144(14) Uani d . 1 . .
S S -0.09857(19) 0.94046(14) 0.70014(10) 0.0591(4) Uani d . 1 . .
N N1 0.4231(4) 0.7694(3) 0.2119(2) 0.0367(8) Uani d . 1 . .
N N2 0.3529(5) 0.6162(4) 0.1294(2) 0.0388(9) Uani d . 1 . .
N N3 0.6085(4) 0.5205(3) 0.2332(2) 0.0357(8) Uani d . 1 . .
N N4 0.3658(5) 0.4625(3) 0.2763(2) 0.0341(8) Uani d . 1 . .
N N5 0.4022(5) 0.6486(3) 0.3666(2) 0.0369(9) Uani d . 1 . .
N N6 0.1613(5) 0.7088(3) 0.2710(2) 0.0360(9) Uani d . 1 . .
N N7 0.0887(6) 0.8460(4) 0.5781(3) 0.0602(13) Uani d . 1 . .
C C1 0.4583(6) 0.8450(4) 0.2582(3) 0.0431(11) Uani d . 1 . .
H H1 0.4678 0.8303 0.3130 0.052 Uiso calc R 1 . .
C C2 0.4806(6) 0.9433(4) 0.2279(4) 0.0519(14) Uani d . 1 . .
H H2 0.5066 0.9947 0.2615 0.062 Uiso calc R 1 . .
C C3 0.4652(6) 0.9660(5) 0.1489(4) 0.0565(15) Uani d . 1 . .
H H3 0.4791 1.0338 0.1275 0.068 Uiso calc R 1 . .
C C4 0.4294(6) 0.8901(5) 0.1012(4) 0.0510(13) Uani d . 1 . .
H H4 0.4183 0.9048 0.0464 0.061 Uiso calc R 1 . .
C C5 0.4095(5) 0.7919(4) 0.1334(3) 0.0410(11) Uani d . 1 . .
C C6 0.3705(5) 0.7049(4) 0.0877(3) 0.0409(11) Uani d . 1 . .
C C7 0.3534(6) 0.7108(5) 0.0063(3) 0.0536(14) Uani d . 1 . .
H H7 0.3704 0.7722 -0.0229 0.064 Uiso calc R 1 . .
C C8 0.3122(7) 0.6279(6) -0.0310(3) 0.0581(15) Uani d . 1 . .
H H8 0.2978 0.6322 -0.0861 0.070 Uiso calc R 1 . .
C C9 0.2917(7) 0.5380(5) 0.0119(3) 0.0524(13) Uani d . 1 . .
H H9 0.2623 0.4800 -0.0132 0.063 Uiso calc R 1 . .
C C10 0.3144(6) 0.5336(4) 0.0915(3) 0.0430(11) Uani d . 1 . .
H H10 0.3027 0.4706 0.1209 0.052 Uiso calc R 1 . .
C C11 0.7259(6) 0.5555(4) 0.2073(3) 0.0433(11) Uani d . 1 . .
H H11 0.7092 0.6338 0.1968 0.052 Uiso calc R 1 . .
C C12 0.8704(6) 0.4822(5) 0.1952(3) 0.0463(12) Uani d . 1 . .
H H12 0.9506 0.5099 0.1760 0.056 Uiso calc R 1 . .
C C13 0.8972(6) 0.3692(5) 0.2112(3) 0.0459(12) Uani d . 1 . .
H H13 0.9962 0.3177 0.2042 0.055 Uiso calc R 1 . .
C C14 0.7764(6) 0.3316(4) 0.2379(3) 0.0410(11) Uani d . 1 . .
H H14 0.7922 0.2537 0.2498 0.049 Uiso calc R 1 . .
C C15 0.6340(6) 0.4075(4) 0.2469(3) 0.0371(10) Uani d . 1 . .
C C16 0.4958(6) 0.3749(4) 0.2704(3) 0.0359(10) Uani d . 1 . .
C C17 0.4963(7) 0.2647(4) 0.2856(3) 0.0447(12) Uani d . 1 . .
H H17 0.5869 0.2040 0.2786 0.054 Uiso calc R 1 . .
C C18 0.3620(7) 0.2441(4) 0.3113(3) 0.0464(12) Uani d . 1 . .
H H18 0.3604 0.1693 0.3234 0.056 Uiso calc R 1 . .
C C19 0.2330(6) 0.3325(4) 0.3189(3) 0.0442(12) Uani d . 1 . .
H H19 0.1402 0.3198 0.3361 0.053 Uiso calc R 1 . .
C C20 0.2374(6) 0.4408(4) 0.3015(3) 0.0386(10) Uani d . 1 . .
H H20 0.1469 0.5020 0.3075 0.046 Uiso calc R 1 . .
C C21 0.5229(6) 0.6167(4) 0.4138(3) 0.0440(11) Uani d . 1 . .
H H21 0.6173 0.5708 0.3936 0.053 Uiso calc R 1 . .
C C22 0.5166(7) 0.6483(5) 0.4923(3) 0.0534(14) Uani d . 1 . .
H H22 0.6053 0.6249 0.5246 0.064 Uiso calc R 1 . .
C C23 0.3801(7) 0.7136(5) 0.5214(3) 0.0505(13) Uani d . 1 . .
H H23 0.3741 0.7355 0.5746 0.061 Uiso calc R 1 . .
C C24 0.2514(6) 0.7481(4) 0.4746(3) 0.0436(12) Uani d . 1 . .
C C25 0.1014(7) 0.8152(4) 0.5000(3) 0.0453(12) Uani d . 1 . .
C C26 -0.0220(7) 0.8445(5) 0.4516(4) 0.0527(14) Uani d . 1 . .
H H26 -0.1182 0.8893 0.4705 0.063 Uiso calc R 1 . .
C C27 -0.0085(6) 0.8087(4) 0.3729(3) 0.0450(12) Uani d . 1 . .
C C28 -0.1299(6) 0.8342(5) 0.3191(4) 0.0505(13) Uani d . 1 . .
H H28 -0.2295 0.8775 0.3348 0.061 Uiso calc R 1 . .
C C29 -0.1060(6) 0.7975(5) 0.2446(3) 0.0495(13) Uani d . 1 . .
H H29 -0.1884 0.8139 0.2082 0.059 Uiso calc R 1 . .
C C30 0.0415(6) 0.7351(4) 0.2220(3) 0.0437(11) Uani d . 1 . .
H H30 0.0572 0.7103 0.1696 0.052 Uiso calc R 1 . .
C C31 0.1371(6) 0.7452(4) 0.3460(3) 0.0400(11) Uani d . 1 . .
C C32 0.2664(6) 0.7137(4) 0.3967(3) 0.0405(11) Uani d . 1 . .
C C33 0.0016(7) 0.8891(4) 0.6287(3) 0.0510(13) Uani d . 1 . .
P P1 1.0000 0.5000 0.5000 0.0572(6) Uani d S 1 . .
F F11 0.9341(5) 0.5008(5) 0.4141(3) 0.0975(15) Uani d . 1 . .
F F12 0.8596(5) 0.4634(3) 0.5351(3) 0.0808(13) Uani d . 1 . .
F F13 0.9038(5) 0.6276(3) 0.5092(3) 0.0901(15) Uani d . 1 . .
P P2 0.5000 1.0000 0.5000 0.0427(4) Uani d S 1 . .
F F21 0.4009(6) 0.9596(4) 0.5648(3) 0.0951(15) Uani d . 1 . .
F F22 0.6131(6) 0.8810(4) 0.5037(5) 0.145(3) Uani d . 1 . .
F F23 0.4083(11) 0.9609(7) 0.4380(4) 0.177(4) Uani d . 1 . .
P P3 0.17933(17) 0.24155(12) 0.02025(9) 0.0502(4) Uani d . 1 . .
F F31 0.1520(7) 0.1887(4) 0.1024(3) 0.113(2) Uani d . 1 . .
F F32 0.0179(5) 0.2320(4) -0.0039(5) 0.129(2) Uani d . 1 . .
F F33 0.2061(9) 0.2892(4) -0.0615(3) 0.129(2) Uani d . 1 . .
F F34 0.3376(6) 0.2461(4) 0.0479(4) 0.1127(19) Uani d . 1 . .
F F35 0.1002(5) 0.3654(3) 0.0503(3) 0.0762(11) Uani d . 1 . .
F F36 0.2583(5) 0.1159(3) -0.0085(2) 0.0712(10) Uani d . 1 . .
C C40 0.8638(9) 0.0429(5) 0.1327(4) 0.0609(16) Uani d . 1 . .
C C41 1.0145(9) -0.0209(6) 0.1065(5) 0.0735(19) Uani d . 1 . .
H H41A 1.0621 0.0296 0.0780 0.110 Uiso calc R 1 . .
H H41B 1.0056 -0.0805 0.0718 0.110 Uiso calc R 1 . .
H H41C 1.0779 -0.0550 0.1519 0.110 Uiso calc R 1 . .
N N8 0.7473(8) 0.0933(5) 0.1538(4) 0.0753(16) Uani d . 1 . .

loop_
_atom_site_aniso_label
_atom_site_aniso_U_11
_atom_site_aniso_U_22
_atom_site_aniso_U_33
_atom_site_aniso_U_12
_atom_site_aniso_U_13
_atom_site_aniso_U_23
Ru 0.0366(2) 0.0291(2) 0.0311(2) -0.01360(15) 0.00462(14) -0.00054(14)
S 0.0651(9) 0.0567(9) 0.0595(9) -0.0231(7) 0.0200(7) -0.0170(7)
N1 0.038(2) 0.0318(19) 0.042(2) -0.0128(16) 0.0057(17) -0.0009(16)
N2 0.039(2) 0.045(2) 0.032(2) -0.0127(18) 0.0064(16) -0.0004(17)
N3 0.038(2) 0.036(2) 0.036(2) -0.0148(17) 0.0040(16) -0.0035(16)
N4 0.044(2) 0.0305(19) 0.0313(19) -0.0155(17) 0.0008(16) -0.0018(15)
N5 0.046(2) 0.0314(19) 0.039(2) -0.0206(17) 0.0010(18) 0.0002(16)
N6 0.041(2) 0.0303(19) 0.039(2) -0.0144(16) 0.0103(17) 0.0019(16)
N7 0.076(3) 0.056(3) 0.053(3) -0.025(3) 0.022(3) -0.016(2)
C1 0.044(3) 0.033(2) 0.053(3) -0.012(2) 0.009(2) -0.002(2)
C2 0.044(3) 0.032(3) 0.081(4) -0.013(2) 0.013(3) -0.004(3)
C3 0.048(3) 0.039(3) 0.083(4) -0.015(2) 0.011(3) 0.018(3)
C4 0.047(3) 0.048(3) 0.061(3) -0.020(2) 0.007(3) 0.016(3)
C5 0.035(2) 0.040(3) 0.047(3) -0.011(2) 0.008(2) 0.007(2)
C6 0.034(2) 0.049(3) 0.041(3) -0.015(2) 0.002(2) 0.005(2)
C7 0.050(3) 0.073(4) 0.041(3) -0.026(3) 0.002(2) 0.017(3)
C8 0.055(3) 0.092(5) 0.035(3) -0.034(3) -0.004(2) 0.003(3)
C9 0.052(3) 0.071(4) 0.041(3) -0.028(3) 0.002(2) -0.009(3)
C10 0.046(3) 0.046(3) 0.041(3) -0.020(2) 0.002(2) -0.005(2)
C11 0.045(3) 0.039(3) 0.049(3) -0.016(2) 0.004(2) -0.006(2)
C12 0.038(3) 0.055(3) 0.050(3) -0.018(2) 0.004(2) -0.010(2)
C13 0.042(3) 0.048(3) 0.044(3) -0.007(2) 0.000(2) -0.013(2)
C14 0.046(3) 0.037(3) 0.039(3) -0.010(2) -0.001(2) -0.005(2)
C15 0.045(3) 0.038(2) 0.030(2) -0.014(2) 0.0004(19) -0.0069(18)
C16 0.046(3) 0.034(2) 0.031(2) -0.017(2) 0.0028(19) -0.0040(18)
C17 0.057(3) 0.032(2) 0.046(3) -0.013(2) 0.002(2) -0.004(2)
C18 0.064(3) 0.034(3) 0.049(3) -0.026(2) 0.003(2) 0.001(2)
C19 0.053(3) 0.045(3) 0.043(3) -0.027(2) 0.004(2) 0.002(2)
C20 0.042(3) 0.041(3) 0.037(2) -0.018(2) 0.003(2) -0.002(2)
C21 0.049(3) 0.041(3) 0.047(3) -0.019(2) -0.002(2) -0.003(2)
C22 0.065(4) 0.051(3) 0.047(3) -0.021(3) -0.009(3) 0.002(2)
C23 0.065(4) 0.047(3) 0.044(3) -0.023(3) 0.005(3) -0.003(2)
C24 0.057(3) 0.037(3) 0.043(3) -0.024(2) 0.010(2) -0.003(2)
C25 0.058(3) 0.041(3) 0.042(3) -0.023(2) 0.014(2) -0.004(2)
C26 0.056(3) 0.042(3) 0.061(3) -0.017(3) 0.019(3) -0.003(2)
C27 0.054(3) 0.035(3) 0.050(3) -0.020(2) 0.012(2) -0.002(2)
C28 0.041(3) 0.047(3) 0.064(4) -0.014(2) 0.005(2) 0.003(3)
C29 0.043(3) 0.047(3) 0.059(3) -0.014(2) 0.003(2) 0.005(2)
C30 0.044(3) 0.042(3) 0.048(3) -0.018(2) 0.001(2) 0.004(2)
C31 0.047(3) 0.030(2) 0.048(3) -0.018(2) 0.009(2) 0.003(2)
C32 0.056(3) 0.029(2) 0.042(3) -0.021(2) 0.014(2) -0.0019(19)
C33 0.063(3) 0.039(3) 0.056(3) -0.022(3) 0.014(3) -0.004(2)
P1 0.0660(14) 0.0391(10) 0.0700(14) -0.0214(10) 0.0305(11) -0.0011(9)
F11 0.081(3) 0.127(4) 0.083(3) -0.028(3) 0.022(2) -0.014(3)
F12 0.088(3) 0.057(2) 0.107(3) -0.037(2) 0.051(2) -0.008(2)
F13 0.103(3) 0.045(2) 0.123(4) -0.022(2) 0.060(3) -0.005(2)
P2 0.0473(10) 0.0392(9) 0.0432(10) -0.0152(8) 0.0076(8) -0.0015(8)
F21 0.112(4) 0.068(3) 0.104(3) -0.028(2) 0.058(3) 0.008(2)
F22 0.096(4) 0.054(3) 0.268(8) -0.002(2) 0.091(5) 0.028(4)
F23 0.297(10) 0.212(8) 0.097(4) -0.193(8) -0.071(5) 0.027(4)
P3 0.0517(8) 0.0431(7) 0.0573(9) -0.0161(6) 0.0128(7) -0.0050(6)
F31 0.170(5) 0.068(3) 0.100(3) -0.032(3) 0.080(4) -0.011(2)
F32 0.066(3) 0.074(3) 0.248(8) -0.018(2) -0.009(4) -0.045(4)
F33 0.223(7) 0.065(3) 0.073(3) -0.002(3) 0.052(4) 0.006(2)
F34 0.073(3) 0.094(3) 0.176(6) -0.031(3) -0.002(3) -0.034(4)
F35 0.079(3) 0.050(2) 0.102(3) -0.0215(18) 0.034(2) -0.0191(19)
F36 0.078(2) 0.0481(19) 0.083(3) -0.0129(17) 0.027(2) -0.0085(18)
C40 0.076(5) 0.045(3) 0.071(4) -0.032(3) 0.005(3) -0.004(3)
C41 0.086(5) 0.063(4) 0.079(5) -0.033(4) 0.021(4) -0.006(3)
N8 0.077(4) 0.059(3) 0.094(5) -0.027(3) 0.002(3) -0.015(3)

loop_
_atom_type_symbol
_atom_type_description
_atom_type_scat_dispersion_real
_atom_type_scat_dispersion_imag
_atom_type_scat_source
C C 0.0033 0.0016 'International Tables Vol C Tables 4.2.6.8 and 6.1.1.4'
H H 0.0000 0.0000 'International Tables Vol C Tables 4.2.6.8 and 6.1.1.4'
N N 0.0061 0.0033 'International Tables Vol C Tables 4.2.6.8 and 6.1.1.4'
F F 0.0171 0.0103 'International Tables Vol C Tables 4.2.6.8 and 6.1.1.4'
P P 0.1023 0.0942 'International Tables Vol C Tables 4.2.6.8 and 6.1.1.4'
S S 0.1246 0.1234 'International Tables Vol C Tables 4.2.6.8 and 6.1.1.4'
Ru Ru -1.2594 0.8363 'International Tables Vol C Tables 4.2.6.8 and 6.1.1.4'

loop_
_geom_angle_atom_site_label_1
_geom_angle_atom_site_label_2
_geom_angle_atom_site_label_3
_geom_angle_site_symmetry_1
_geom_angle_site_symmetry_2
_geom_angle_site_symmetry_3
_geom_angle
_geom_angle_publ_flag
N1 Ru N3 . . . 96.28(15) n
N1 Ru N2 . . . 79.03(16) n
N3 Ru N2 . . . 88.79(16) n
N1 Ru N4 . . . 174.09(15) n
N3 Ru N4 . . . 78.91(15) n
N2 Ru N4 . . . 97.32(15) n
N1 Ru N6 . . . 88.69(15) n
N3 Ru N6 . . . 174.60(15) n
N2 Ru N6 . . . 94.23(16) n
N4 Ru N6 . . . 96.25(15) n
N1 Ru N5 . . . 94.83(15) n
N3 Ru N5 . . . 97.41(16) n
N2 Ru N5 . . . 171.75(16) n
N4 Ru N5 . . . 89.23(14) n
N6 Ru N5 . . . 80.03(16) n
C1 N1 C5 . . . 118.4(4) n
C1 N1 RU . . . 126.2(3) n
C5 N1 RU . . . 115.4(3) n
C6 N2 C10 . . . 118.9(4) n
C6 N2 RU . . . 115.5(3) n
C10 N2 RU . . . 125.6(3) n
C11 N3 C15 . . . 117.9(4) n
C11 N3 RU . . . 126.1(3) n
C15 N3 RU . . . 115.9(3) n
C20 N4 C16 . . . 118.5(4) n
C20 N4 RU . . . 125.6(3) n
C16 N4 RU . . . 115.9(3) n
C21 N5 C32 . . . 118.1(4) n
C21 N5 RU . . . 129.4(4) n
C32 N5 RU . . . 112.4(3) n
C30 N6 C31 . . . 118.0(4) n
C30 N6 RU . . . 128.5(3) n
C31 N6 RU . . . 113.5(3) n
C33 N7 C25 . . . 144.9(6) n
N1 C1 C2 . . . 121.7(5) n
N1 C1 H1 . . . 119.1 ?
C2 C1 H1 . . . 119.1 ?
C3 C2 C1 . . . 119.6(6) n
C3 C2 H2 . . . 120.2 ?
C1 C2 H2 . . . 120.2 ?
C4 C3 C2 . . . 119.3(5) n
C4 C3 H3 . . . 120.4 ?
C2 C3 H3 . . . 120.4 ?
C3 C4 C5 . . . 119.7(5) n
C3 C4 H4 . . . 120.2 ?
C5 C4 H4 . . . 120.2 ?
N1 C5 C4 . . . 121.3(5) n
N1 C5 C6 . . . 114.6(4) n
C4 C5 C6 . . . 124.1(5) n
N2 C6 C7 . . . 120.8(5) n
N2 C6 C5 . . . 115.5(4) n
C7 C6 C5 . . . 123.7(5) n
C8 C7 C6 . . . 119.7(5) n
C8 C7 H7 . . . 120.2 ?
C6 C7 H7 . . . 120.2 ?
C7 C8 C9 . . . 119.6(5) n
C7 C8 H8 . . . 120.2 ?
C9 C8 H8 . . . 120.2 ?
C10 C9 C8 . . . 119.0(5) n
C10 C9 H9 . . . 120.5 ?
C8 C9 H9 . . . 120.5 ?
N2 C10 C9 . . . 122.1(5) n
N2 C10 H10 . . . 118.9 ?
C9 C10 H10 . . . 118.9 ?
N3 C11 C12 . . . 122.6(5) n
N3 C11 H11 . . . 118.7 ?
C12 C11 H11 . . . 118.7 ?
C13 C12 C11 . . . 119.5(5) n
C13 C12 H12 . . . 120.2 ?
C11 C12 H12 . . . 120.2 ?
C12 C13 C14 . . . 118.6(5) n
C12 C13 H13 . . . 120.7 ?
C14 C13 H13 . . . 120.7 ?
C15 C14 C13 . . . 119.6(5) n
C15 C14 H14 . . . 120.2 ?
C13 C14 H14 . . . 120.2 ?
N3 C15 C14 . . . 121.7(5) n
N3 C15 C16 . . . 114.5(4) n
C14 C15 C16 . . . 123.7(4) n
N4 C16 C17 . . . 121.5(5) n
N4 C16 C15 . . . 114.7(4) n
C17 C16 C15 . . . 123.8(5) n
C16 C17 C18 . . . 119.0(5) n
C16 C17 H17 . . . 120.5 ?
C18 C17 H17 . . . 120.5 ?
C19 C18 C17 . . . 119.2(5) n
C19 C18 H18 . . . 120.4 ?
C17 C18 H18 . . . 120.4 ?
C18 C19 C20 . . . 119.7(5) n
C18 C19 H19 . . . 120.2 ?
C20 C19 H19 . . . 120.2 ?
N4 C20 C19 . . . 122.1(5) n
N4 C20 H20 . . . 118.9 ?
C19 C20 H20 . . . 118.9 ?
N5 C21 C22 . . . 122.5(5) n
N5 C21 H21 . . . 118.7 ?
C22 C21 H21 . . . 118.7 ?
C23 C22 C21 . . . 118.6(5) n
C23 C22 H22 . . . 120.7 ?
C21 C22 H22 . . . 120.7 ?
C22 C23 C24 . . . 120.8(5) n
C22 C23 H23 . . . 119.6 ?
C24 C23 H23 . . . 119.6 ?
C23 C24 C32 . . . 117.4(5) n
C23 C24 C25 . . . 125.1(5) n
C32 C24 C25 . . . 117.5(5) n
C26 C25 N7 . . . 121.2(5) n
C26 C25 C24 . . . 122.4(5) n
N7 C25 C24 . . . 116.4(5) n
C25 C26 C27 . . . 120.5(5) n
C25 C26 H26 . . . 119.7 ?
C27 C26 H26 . . . 119.7 ?
C28 C27 C31 . . . 117.4(5) n
C28 C27 C26 . . . 124.4(5) n
C31 C27 C26 . . . 118.3(5) n
C29 C28 C27 . . . 120.3(5) n
C29 C28 H28 . . . 119.9 ?
C27 C28 H28 . . . 119.9 ?
C28 C29 C30 . . . 119.2(5) n
C28 C29 H29 . . . 120.4 ?
C30 C29 H29 . . . 120.4 ?
N6 C30 C29 . . . 122.9(5) n
N6 C30 H30 . . . 118.6 ?
C29 C30 H30 . . . 118.6 ?
N6 C31 C27 . . . 122.3(5) n
N6 C31 C32 . . . 116.4(4) n
C27 C31 C32 . . . 121.3(5) n
N5 C32 C24 . . . 122.5(5) n
N5 C32 C31 . . . 117.5(4) n
C24 C32 C31 . . . 119.9(5) n
N7 C33 S . . . 174.4(6) n
F13 P1 F13 2_766 . . 180.0(4) n
F13 P1 F11 2_766 . . 89.6(3) n
F13 P1 F11 . . . 90.4(3) n
F13 P1 F11 2_766 . 2_766 90.4(3) n
F13 P1 F11 . . 2_766 89.6(3) n
F11 P1 F11 . . 2_766 180.000(2) n
F13 P1 F12 2_766 . . 90.9(2) n
F13 P1 F12 . . . 89.1(2) n
F11 P1 F12 . . . 90.3(3) n
F11 P1 F12 2_766 . . 89.7(3) n
F13 P1 F12 2_766 . 2_766 89.1(2) n
F13 P1 F12 . . 2_766 90.9(2) n
F11 P1 F12 . . 2_766 89.7(3) n
F11 P1 F12 2_766 . 2_766 90.3(3) n
F12 P1 F12 . . 2_766 180.0000(10) n
F23 P2 F23 2_676 . . 180.0(6) n
F23 P2 F22 2_676 . 2_676 89.3(5) n
F23 P2 F22 . . 2_676 90.7(5) n
F23 P2 F22 2_676 . . 90.7(5) n
F23 P2 F22 . . . 89.3(5) n
F22 P2 F22 2_676 . . 180.0(6) n
F23 P2 F21 2_676 . . 91.9(4) n
F23 P2 F21 . . . 88.1(4) n
F22 P2 F21 2_676 . . 91.9(3) n
F22 P2 F21 . . . 88.1(3) n
F23 P2 F21 2_676 . 2_676 88.1(4) n
F23 P2 F21 . . 2_676 91.9(4) n
F22 P2 F21 2_676 . 2_676 88.1(3) n
F22 P2 F21 . . 2_676 91.9(3) n
F21 P2 F21 . . 2_676 180.000(2) n
F34 P3 F33 . . . 90.6(4) n
F34 P3 F32 . . . 176.7(4) n
F33 P3 F32 . . . 92.6(4) n
F34 P3 F31 . . . 90.3(4) n
F33 P3 F31 . . . 178.0(3) n
F32 P3 F31 . . . 86.6(4) n
F34 P3 F35 . . . 91.2(3) n
F33 P3 F35 . . . 90.9(2) n
F32 P3 F35 . . . 89.8(2) n
F31 P3 F35 . . . 90.9(2) n
F34 P3 F36 . . . 88.8(3) n
F33 P3 F36 . . . 90.2(2) n
F32 P3 F36 . . . 90.1(2) n
F31 P3 F36 . . . 88.0(2) n
F35 P3 F36 . . . 178.9(2) n
N8 C40 C41 . . . 179.0(8) n
C40 C41 H41A . . . 109.5 ?
C40 C41 H41B . . . 109.5 ?
H41A C41 H41B . . . 109.5 ?
C40 C41 H41C . . . 109.5 ?
H41A C41 H41C . . . 109.5 ?
H41B C41 H41C . . . 109.5 ?

loop_
_geom_bond_atom_site_label_1
_geom_bond_atom_site_label_2
_geom_bond_site_symmetry_1
_geom_bond_site_symmetry_2
_geom_bond_distance
_geom_bond_publ_flag
Ru N1 . . 2.056(4) y
Ru N3 . . 2.059(4) y
Ru N2 . . 2.059(4) y
Ru N4 . . 2.064(4) y
Ru N6 . . 2.065(4) y
Ru N5 . . 2.072(4) y
S C33 . . 1.554(6) n
N1 C1 . . 1.350(6) n
N1 C5 . . 1.363(6) n
N2 C6 . . 1.345(6) n
N2 C10 . . 1.357(6) n
N3 C11 . . 1.339(6) n
N3 C15 . . 1.365(6) n
N4 C20 . . 1.344(6) n
N4 C16 . . 1.358(6) n
N5 C21 . . 1.326(7) n
N5 C32 . . 1.370(6) n
N6 C30 . . 1.337(7) n
N6 C31 . . 1.365(6) n
N7 C33 . . 1.197(7) n
N7 C25 . . 1.391(7) n
C1 C2 . . 1.382(7) n
C1 H1 . . 0.95 ?
C2 C3 . . 1.371(9) n
C2 H2 . . 0.95 ?
C3 C4 . . 1.370(9) n
C3 H3 . . 0.95 ?
C4 C5 . . 1.383(7) n
C4 H4 . . 0.95 ?
C5 C6 . . 1.472(7) n
C6 C7 . . 1.396(7) n
C7 C8 . . 1.366(9) n
C7 H7 . . 0.95 ?
C8 C9 . . 1.376(9) n
C8 H8 . . 0.95 ?
C9 C10 . . 1.374(7) n
C9 H9 . . 0.95 ?
C10 H10 . . 0.95 ?
C11 C12 . . 1.381(7) n
C11 H11 . . 0.95 ?
C12 C13 . . 1.370(8) n
C12 H12 . . 0.95 ?
C13 C14 . . 1.388(8) n
C13 H13 . . 0.95 ?
C14 C15 . . 1.372(7) n
C14 H14 . . 0.95 ?
C15 C16 . . 1.484(7) n
C16 C17 . . 1.383(7) n
C17 C18 . . 1.390(8) n
C17 H17 . . 0.95 ?
C18 C19 . . 1.360(8) n
C18 H18 . . 0.95 ?
C19 C20 . . 1.381(7) n
C19 H19 . . 0.95 ?
C20 H20 . . 0.95 ?
C21 C22 . . 1.403(8) n
C21 H21 . . 0.95 ?
C22 C23 . . 1.369(8) n
C22 H22 . . 0.95 ?
C23 C24 . . 1.379(8) n
C23 H23 . . 0.95 ?
C24 C32 . . 1.401(7) n
C24 C25 . . 1.448(8) n
C25 C26 . . 1.356(8) n
C26 C27 . . 1.419(8) n
C26 H26 . . 0.95 ?
C27 C28 . . 1.402(8) n
C27 C31 . . 1.412(7) n
C28 C29 . . 1.356(8) n
C28 H28 . . 0.95 ?
C29 C30 . . 1.398(8) n
C29 H29 . . 0.95 ?
C30 H30 . . 0.95 ?
C31 C32 . . 1.420(8) n
P1 F13 . 2_766 1.578(4) n
P1 F13 . . 1.578(4) n
P1 F11 . . 1.588(5) n
P1 F11 . 2_766 1.588(5) n
P1 F12 . . 1.591(3) n
P1 F12 . 2_766 1.591(3) n
P2 F23 . 2_676 1.526(5) n
P2 F23 . . 1.526(5) n
P2 F22 . 2_676 1.531(4) n
P2 F22 . . 1.531(4) n
P2 F21 . . 1.589(4) n
P2 F21 . 2_676 1.589(4) n
P3 F34 . . 1.540(5) n
P3 F33 . . 1.549(5) n
P3 F32 . . 1.571(5) n
P3 F31 . . 1.585(5) n
P3 F35 . . 1.589(4) n
P3 F36 . . 1.600(4) n
C40 N8 . . 1.125(9) n
C40 C41 . . 1.445(10) n
C41 H41a . . 0.98 ?
C41 H41b . . 0.98 ?
C41 H41c . . 0.98 ?

loop_
_geom_torsion_atom_site_label_1
_geom_torsion_atom_site_label_2
_geom_torsion_atom_site_label_3
_geom_torsion_atom_site_label_4
_geom_torsion_site_symmetry_1
_geom_torsion_site_symmetry_2
_geom_torsion_site_symmetry_3
_geom_torsion_site_symmetry_4
_geom_torsion
_geom_torsion_publ_flag
N3 RU N1 C1 . . . . -92.9(4) n
N2 RU N1 C1 . . . . 179.6(4) n
N6 RU N1 C1 . . . . 85.0(4) n
N5 RU N1 C1 . . . . 5.1(4) n
N3 RU N1 C5 . . . . 87.3(3) n
N2 RU N1 C5 . . . . -0.2(3) n
N6 RU N1 C5 . . . . -94.8(3) n
N5 RU N1 C5 . . . . -174.7(3) n
N1 RU N2 C6 . . . . 0.4(3) n
N3 RU N2 C6 . . . . -96.2(4) n
N4 RU N2 C6 . . . . -174.9(3) n
N6 RU N2 C6 . . . . 88.3(4) n
N1 RU N2 C10 . . . . -179.0(4) n
N3 RU N2 C10 . . . . 84.4(4) n
N4 RU N2 C10 . . . . 5.7(4) n
N6 RU N2 C10 . . . . -91.2(4) n
N1 RU N3 C11 . . . . 0.1(4) n
N2 RU N3 C11 . . . . 78.9(4) n
N4 RU N3 C11 . . . . 176.6(4) n
N5 RU N3 C11 . . . . -95.6(4) n
N1 RU N3 C15 . . . . -176.0(3) n
N2 RU N3 C15 . . . . -97.2(3) n
N4 RU N3 C15 . . . . 0.5(3) n
N5 RU N3 C15 . . . . 88.3(3) n
N3 RU N4 C20 . . . . 176.8(4) n
N2 RU N4 C20 . . . . -95.9(4) n
N6 RU N4 C20 . . . . -0.8(4) n
N5 RU N4 C20 . . . . 79.1(4) n
N3 RU N4 C16 . . . . -1.3(3) n
N2 RU N4 C16 . . . . 86.0(3) n
N6 RU N4 C16 . . . . -178.9(3) n
N5 RU N4 C16 . . . . -99.0(3) n
N1 RU N5 C21 . . . . -93.1(4) n
N3 RU N5 C21 . . . . 3.9(4) n
N4 RU N5 C21 . . . . 82.6(4) n
N6 RU N5 C21 . . . . 179.1(4) n
N1 RU N5 C32 . . . . 84.1(3) n
N3 RU N5 C32 . . . . -178.9(3) n
N4 RU N5 C32 . . . . -100.2(3) n
N6 RU N5 C32 . . . . -3.7(3) n
N1 RU N6 C30 . . . . 87.0(4) n
N2 RU N6 C30 . . . . 8.1(4) n
N4 RU N6 C30 . . . . -89.8(4) n
N5 RU N6 C30 . . . . -177.9(4) n
N1 RU N6 C31 . . . . -91.9(3) n
N2 RU N6 C31 . . . . -170.8(3) n
N4 RU N6 C31 . . . . 91.4(3) n
N5 RU N6 C31 . . . . 3.2(3) n
C5 N1 C1 C2 . . . . -0.1(7) n
RU N1 C1 C2 . . . . -179.9(4) n
N1 C1 C2 C3 . . . . 0.8(8) n
C1 C2 C3 C4 . . . . -0.7(8) n
C2 C3 C4 C5 . . . . 0.0(8) n
C1 N1 C5 C4 . . . . -0.7(7) n
RU N1 C5 C4 . . . . 179.2(4) n
C1 N1 C5 C6 . . . . -179.8(4) n
RU N1 C5 C6 . . . . 0.0(5) n
C3 C4 C5 N1 . . . . 0.7(8) n
C3 C4 C5 C6 . . . . 179.8(5) n
C10 N2 C6 C7 . . . . -1.6(7) n
RU N2 C6 C7 . . . . 178.9(4) n
C10 N2 C6 C5 . . . . 178.9(4) n
RU N2 C6 C5 . . . . -0.6(5) n
N1 C5 C6 N2 . . . . 0.4(6) n
C4 C5 C6 N2 . . . . -178.7(5) n
N1 C5 C6 C7 . . . . -179.1(5) n
C4 C5 C6 C7 . . . . 1.8(8) n
N2 C6 C7 C8 . . . . 2.7(8) n
C5 C6 C7 C8 . . . . -177.9(5) n
C6 C7 C8 C9 . . . . -1.6(9) n
C7 C8 C9 C10 . . . . -0.5(9) n
C6 N2 C10 C9 . . . . -0.5(8) n
RU N2 C10 C9 . . . . 178.9(4) n
C8 C9 C10 N2 . . . . 1.6(9) n
C15 N3 C11 C12 . . . . -0.8(7) n
RU N3 C11 C12 . . . . -176.9(4) n
N3 C11 C12 C13 . . . . -1.0(8) n
C11 C12 C13 C14 . . . . 1.2(8) n
C12 C13 C14 C15 . . . . 0.5(7) n
C11 N3 C15 C14 . . . . 2.6(7) n
RU N3 C15 C14 . . . . 179.0(3) n
C11 N3 C15 C16 . . . . -176.1(4) n
RU N3 C15 C16 . . . . 0.3(5) n
C13 C14 C15 N3 . . . . -2.5(7) n
C13 C14 C15 C16 . . . . 176.1(4) n
C20 N4 C16 C17 . . . . 3.4(7) n
RU N4 C16 C17 . . . . -178.3(4) n
C20 N4 C16 C15 . . . . -176.4(4) n
RU N4 C16 C15 . . . . 1.9(5) n
N3 C15 C16 N4 . . . . -1.4(6) n
C14 C15 C16 N4 . . . . 179.9(4) n
N3 C15 C16 C17 . . . . 178.8(4) n
C14 C15 C16 C17 . . . . 0.1(7) n
N4 C16 C17 C18 . . . . -3.2(7) n
C15 C16 C17 C18 . . . . 176.5(5) n
C16 C17 C18 C19 . . . . 1.6(8) n
C17 C18 C19 C20 . . . . -0.3(8) n
C16 N4 C20 C19 . . . . -2.1(7) n
RU N4 C20 C19 . . . . 179.9(4) n
C18 C19 C20 N4 . . . . 0.6(8) n
C32 N5 C21 C22 . . . . -0.8(7) n
RU N5 C21 C22 . . . . 176.3(4) n
N5 C21 C22 C23 . . . . 0.6(8) n
C21 C22 C23 C24 . . . . -0.2(8) n
C22 C23 C24 C32 . . . . -0.1(8) n
C22 C23 C24 C25 . . . . 178.8(5) n
C33 N7 C25 C26 . . . . 5.7(12) n
C33 N7 C25 C24 . . . . -172.5(8) n
C23 C24 C25 C26 . . . . -178.5(5) n
C32 C24 C25 C26 . . . . 0.3(7) n
C23 C24 C25 N7 . . . . -0.4(8) n
C32 C24 C25 N7 . . . . 178.5(4) n
N7 C25 C26 C27 . . . . -177.5(5) n
C24 C25 C26 C27 . . . . 0.6(8) n
C25 C26 C27 C28 . . . . 179.5(5) n
C25 C26 C27 C31 . . . . -2.0(8) n
C31 C27 C28 C29 . . . . 0.7(8) n
C26 C27 C28 C29 . . . . 179.2(5) n
C27 C28 C29 C30 . . . . -0.8(8) n
C31 N6 C30 C29 . . . . -0.2(7) n
RU N6 C30 C29 . . . . -179.0(4) n
C28 C29 C30 N6 . . . . 0.5(8) n
C30 N6 C31 C27 . . . . 0.1(6) n
RU N6 C31 C27 . . . . 179.1(3) n
C30 N6 C31 C32 . . . . 178.8(4) n
RU N6 C31 C32 . . . . -2.2(5) n
C28 C27 C31 N6 . . . . -0.3(7) n
C26 C27 C31 N6 . . . . -178.9(4) n
C28 C27 C31 C32 . . . . -178.9(4) n
C26 C27 C31 C32 . . . . 2.4(7) n
C21 N5 C32 C24 . . . . 0.5(7) n
RU N5 C32 C24 . . . . -177.1(3) n
C21 N5 C32 C31 . . . . -178.7(4) n
RU N5 C32 C31 . . . . 3.8(5) n
C23 C24 C32 N5 . . . . -0.1(7) n
C25 C24 C32 N5 . . . . -179.0(4) n
C23 C24 C32 C31 . . . . 179.1(4) n
C25 C24 C32 C31 . . . . 0.1(7) n
N6 C31 C32 N5 . . . . -1.1(6) n
C27 C31 C32 N5 . . . . 177.6(4) n
N6 C31 C32 C24 . . . . 179.8(4) n
C27 C31 C32 C24 . . . . -1.5(7) n
